data_7041817
loop_
_publ_author_name
'Causero, Andrea'
'Ballmann, Gerd'
'Pahl, J\"urgen'
'F\"arber, Christian'
'Intemann, Julia'
'Harder, Sjoerd'

_publ_section_title
;
 \b-Diketiminate calcium hydride complexes: the importance of solvent
 effects.
;
_journal_issue 6
_journal_name_full 'Dalton transactions (Cambridge, England : 2003)'
_journal_page_first 1822
_journal_page_last 1831
_journal_paper_doi 10.1039/c6dt04659b
_journal_volume 46
_journal_year 2017
_chemical_formula_moiety 'C66 H104 Ca2 N4 O2'
_chemical_formula_sum 'C66 H104 Ca2 N4 O2'
_chemical_formula_weight 1065.69
_space_group_crystal_system monoclinic
_space_group_IT_number 14
_space_group_name_Hall '-P 2yn'
_space_group_name_H-M_alt 'P 1 21/n 1'
_symmetry_space_group_name_Hall '-P 2yn'
_symmetry_space_group_name_H-M 'P 1 21/n 1'
_atom_sites_solution_hydrogens mixed
_atom_sites_solution_primary direct
_audit_creation_date 2016-08-01
_audit_creation_method
;
Olex2 1.2
(compiled 2016.02.19 svn.r3266 for OlexSys, GUI svn.r5155)
;
_audit_update_record
;
2016-12-02 deposited with the CCDC.
2017-01-16 downloaded from the CCDC.
;
_cell_angle_alpha 90
_cell_angle_beta 97.5028(12)
_cell_angle_gamma 90
_cell_formula_units_Z 2
_cell_length_a 11.98073(15)
_cell_length_b 15.11446(17)
_cell_length_c 18.0466(2)
_cell_measurement_reflns_used 7112
_cell_measurement_temperature 291.81(10)
_cell_measurement_theta_max 73.5630
_cell_measurement_theta_min 3.8180
_cell_volume 3239.94(7)
_computing_cell_refinement
;
CrysAlisPro, Agilent Technologies,
Version 1.171.37.35g (release 09-12-2014 CrysAlis171 .NET)
(compiled Dec  9 2014,15:38:47)
;
_computing_data_collection
;
CrysAlisPro, Agilent Technologies,
Version 1.171.37.35g (release 09-12-2014 CrysAlis171 .NET)
(compiled Dec  9 2014,15:38:47)
;
_computing_data_reduction
;
CrysAlisPro, Agilent Technologies,
Version 1.171.37.35g (release 09-12-2014 CrysAlis171 .NET)
(compiled Dec  9 2014,15:38:47)
;
_computing_molecular_graphics 'Olex2 (Dolomanov et al., 2009)'
_computing_publication_material 'Olex2 (Dolomanov et al., 2009)'
_computing_structure_refinement 'ShelXL (Sheldrick, 2015)'
_computing_structure_solution 'ShelXT (Sheldrick, 2015)'
_diffrn_ambient_environment air
_diffrn_ambient_temperature 291.81(10)
_diffrn_detector 'CCD plate'
_diffrn_detector_area_resol_mean 5.2903
_diffrn_detector_type AtlasS2
_diffrn_measured_fraction_theta_full 0.994
_diffrn_measured_fraction_theta_max 0.994
_diffrn_measurement_details
;
#__ type_ start__ end____ width___ exp.time_
  1 omega  -50.00   31.00   1.0000    2.0000
omega____ theta____ kappa____ phi______ frames
    -      -41.6909   38.0000  -90.0000 81

#__ type_ start__ end____ width___ exp.time_
  2 omega  -79.00   37.00   1.0000    2.0000
omega____ theta____ kappa____ phi______ frames
    -      -41.6909   19.0000 -150.0000 116

#__ type_ start__ end____ width___ exp.time_
  3 omega  -94.00  -56.00   1.0000    2.0000
omega____ theta____ kappa____ phi______ frames
    -      -41.6909  125.0000 -180.0000 38

#__ type_ start__ end____ width___ exp.time_
  4 omega   39.00   98.00   1.0000    6.0000
omega____ theta____ kappa____ phi______ frames
    -      105.9955  -45.0000  -90.0000 59

#__ type_ start__ end____ width___ exp.time_
  5 omega   50.00   91.00   1.0000    6.0000
omega____ theta____ kappa____ phi______ frames
    -      105.9955  -30.0000  -60.0000 41

#__ type_ start__ end____ width___ exp.time_
  6 omega   38.00   98.00   1.0000    6.0000
omega____ theta____ kappa____ phi______ frames
    -      105.9955  -45.0000 -150.0000 60

#__ type_ start__ end____ width___ exp.time_
  7 omega   31.00   91.00   1.0000    6.0000
omega____ theta____ kappa____ phi______ frames
    -      105.9955  -30.0000   60.0000 60

#__ type_ start__ end____ width___ exp.time_
  8 omega   52.00   89.00   1.0000    6.0000
omega____ theta____ kappa____ phi______ frames
    -      105.9955  -30.0000  150.0000 37

#__ type_ start__ end____ width___ exp.time_
  9 omega   43.00   98.00   1.0000    6.0000
omega____ theta____ kappa____ phi______ frames
    -      105.9955  -45.0000  120.0000 55

#__ type_ start__ end____ width___ exp.time_
 10 omega   25.00   94.00   1.0000    6.0000
omega____ theta____ kappa____ phi______ frames
    -      105.9955  -95.0000  100.0000 69
;
_diffrn_measurement_device 'four-circle diffractometer'
_diffrn_measurement_device_type 'SuperNova, Dual, Cu at zero, AtlasS2'
_diffrn_measurement_method '\w scans'
_diffrn_orient_matrix_UB_11 -0.0467746000
_diffrn_orient_matrix_UB_12 0.0234316000
_diffrn_orient_matrix_UB_13 0.0730994000
_diffrn_orient_matrix_UB_21 -0.1169063000
_diffrn_orient_matrix_UB_22 -0.0343142000
_diffrn_orient_matrix_UB_23 -0.0334503000
_diffrn_orient_matrix_UB_31 0.0312056000
_diffrn_orient_matrix_UB_32 -0.0930742000
_diffrn_orient_matrix_UB_33 0.0307768000
_diffrn_radiation_monochromator mirror
_diffrn_radiation_probe x-ray
_diffrn_radiation_type CuK\a
_diffrn_radiation_wavelength 1.54184
_diffrn_reflns_av_R_equivalents 0.0268
_diffrn_reflns_av_unetI/netI 0.0364
_diffrn_reflns_Laue_measured_fraction_full 0.994
_diffrn_reflns_Laue_measured_fraction_max 0.994
_diffrn_reflns_limit_h_max 14
_diffrn_reflns_limit_h_min -13
_diffrn_reflns_limit_k_max 8
_diffrn_reflns_limit_k_min -18
_diffrn_reflns_limit_l_max 21
_diffrn_reflns_limit_l_min -18
_diffrn_reflns_number 11551
_diffrn_reflns_point_group_measured_fraction_full 0.994
_diffrn_reflns_point_group_measured_fraction_max 0.994
_diffrn_reflns_theta_full 67.684
_diffrn_reflns_theta_max 68.117
_diffrn_reflns_theta_min 3.828
_diffrn_source 'sealed X-ray tube'
_diffrn_source_type 'SuperNova (Cu) X-ray Source'
_exptl_absorpt_coefficient_mu 1.846
_exptl_absorpt_correction_T_max 1.00000
_exptl_absorpt_correction_T_min 0.84568
_exptl_absorpt_correction_type multi-scan
_exptl_absorpt_process_details
;
CrysAlisPro, Agilent Technologies,
Version 1.171.37.35g (release 09-12-2014 CrysAlis171 .NET)
(compiled Dec  9 2014,15:38:47)
Empirical absorption correction using spherical harmonics,
 implemented in SCALE3 ABSPACK scaling algorithm.
;
_exptl_crystal_colour colorless
_exptl_crystal_density_diffrn 1.092
_exptl_crystal_description block
_exptl_crystal_F_000 1168
_exptl_crystal_size_max 0.2716
_exptl_crystal_size_mid 0.1884
_exptl_crystal_size_min 0.1097
_refine_diff_density_max 0.589
_refine_diff_density_min -0.281
_refine_diff_density_rms 0.048
_refine_ls_extinction_method none
_refine_ls_goodness_of_fit_ref 1.040
_refine_ls_hydrogen_treatment mixed
_refine_ls_matrix_type full
_refine_ls_number_parameters 354
_refine_ls_number_reflns 5888
_refine_ls_number_restraints 0
_refine_ls_restrained_S_all 1.040
_refine_ls_R_factor_all 0.0484
_refine_ls_R_factor_gt 0.0441
_refine_ls_shift/su_max 0.001
_refine_ls_shift/su_mean 0.000
_refine_ls_structure_factor_coef Fsqd
_refine_ls_weighting_details 'w=1/[\s^2^(Fo^2^)+(0.0660P)^2^+1.0980P] where P=(Fo^2^+2Fc^2^)/3'
_refine_ls_weighting_scheme calc
_refine_ls_wR_factor_gt 0.1174
_refine_ls_wR_factor_ref 0.1222
_reflns_Friedel_coverage 0.000
_reflns_number_gt 5302
_reflns_number_total 5888
_reflns_threshold_expression 'I > 2\s(I)'
_cod_data_source_file c6dt04659b2.cif
_cod_data_source_block hasj150130c
_cod_depositor_comments 'Adding full bibliography for 7041815--7041821.cif.'
_cod_original_cell_volume 3239.93(7)
_cod_database_code 7041817
_chemical_oxdiff_formula 'Ca N H C'
_shelx_space_group_comment
;
The symmetry employed for this shelxl refinement is uniquely defined
by the following loop, which should always be used as a source of
symmetry information in preference to the above space-group names.
They are only intended as comments.
;
_reflns_odcompleteness_completeness 99.60
_reflns_odcompleteness_iscentric 1
_reflns_odcompleteness_theta 66.97
_olex2_refinement_description
;
1. Fixed Uiso
 At 1.2 times of:
  All C(H) groups, All C(H,H) groups
 At 1.5 times of:
  All C(H,H,H) groups
2.a Ternary CH refined with riding coordinates:
 C27(H27), C12(H12), C15(H15), C24(H24)
2.b Secondary CH2 refined with riding coordinates:
 C31(H31A,H31B), C32(H32A,H32B)
2.c Aromatic/amide H refined with riding coordinates:
 C22(H22), C10(H10), C21(H21), C8(H8), C9(H9), C20(H20)
2.d Idealised Me refined as rotating group:
 C29(H29A,H29B,H29C), C1(H1A,H1B,H1C), C5(H5A,H5B,H5C), C28(H28A,H28B,H28C),
 C14(H14A,H14B,H14C), C17(H17A,H17B,H17C), C16(H16A,H16B,H16C), C13(H13A,H13B,
 H13C), C33(H33A,H33B,H33C), C30(H30A,H30B,H30C), C25(H25A,H25B,H25C), C26(H26A,
 H26B,H26C)
;
_shelx_shelxl_version_number 2014/7
_olex2_date_sample_data_collection 2015-01-30
_olex2_submission_special_instructions 'No special instructions were received'

loop_
_space_group_symop_operation_xyz
'x, y, z'
'-x+1/2, y+1/2, -z+1/2'
'-x, -y, -z'
'x-1/2, -y-1/2, z-1/2'

loop_
_atom_site_label
_atom_site_type_symbol
_atom_site_fract_x
_atom_site_fract_y
_atom_site_fract_z
_atom_site_U_iso_or_equiv
_atom_site_adp_type
_atom_site_occupancy
_atom_site_site_symmetry_order
_atom_site_calc_flag
_atom_site_refinement_flags_posn
Ca1 Ca 0.47523(3) 0.58450(2) 0.43075(2) 0.02043(11) Uani 1 1 d .
O1 O 0.29115(11) 0.57049(9) 0.36050(8) 0.0338(3) Uani 1 1 d .
N2 N 0.47142(11) 0.74195(9) 0.43949(7) 0.0188(3) Uani 1 1 d .
N1 N 0.57383(12) 0.62323(9) 0.32919(8) 0.0204(3) Uani 1 1 d .
C3 C 0.47678(14) 0.76360(11) 0.30679(9) 0.0205(3) Uani 1 1 d .
C4 C 0.54307(14) 0.69264(11) 0.28621(9) 0.0208(3) Uani 1 1 d .
C2 C 0.45259(13) 0.79021(10) 0.37786(9) 0.0189(3) Uani 1 1 d .
C22 C 0.84488(16) 0.50998(12) 0.31294(11) 0.0281(4) Uani 1 1 d .
H22 H 0.9198 0.5132 0.3342 0.034 Uiso 1 1 calc R
C23 C 0.76620(15) 0.56731(11) 0.33776(10) 0.0235(4) Uani 1 1 d .
C6 C 0.46719(15) 0.78666(11) 0.50916(9) 0.0218(3) Uani 1 1 d .
C27 C 0.80287(14) 0.63560(11) 0.39806(10) 0.0245(4) Uani 1 1 d .
H27 H 0.7396 0.6445 0.4266 0.029 Uiso 1 1 calc R
C18 C 0.65351(15) 0.56267(11) 0.30459(10) 0.0233(4) Uani 1 1 d .
C12 C 0.67164(16) 0.83639(13) 0.50720(10) 0.0297(4) Uani 1 1 d .
H12 H 0.6607 0.8012 0.4612 0.036 Uiso 1 1 calc R
C7 C 0.56222(15) 0.83379(12) 0.54178(9) 0.0253(4) Uani 1 1 d .
C11 C 0.36979(16) 0.78217(12) 0.54550(9) 0.0264(4) Uani 1 1 d .
C15 C 0.26621(16) 0.73058(13) 0.51295(10) 0.0294(4) Uani 1 1 d .
H15 H 0.2798 0.7076 0.4641 0.035 Uiso 1 1 calc R
C29 C 0.90388(16) 0.60648(14) 0.45316(11) 0.0330(4) Uani 1 1 d .
H29A H 0.8915 0.5476 0.4702 0.050 Uiso 1 1 calc GR
H29B H 0.9132 0.6461 0.4951 0.050 Uiso 1 1 calc GR
H29C H 0.9705 0.6074 0.4288 0.050 Uiso 1 1 calc GR
C1 C 0.40393(16) 0.88266(11) 0.38104(10) 0.0267(4) Uani 1 1 d .
H1A H 0.3427 0.8818 0.4105 0.040 Uiso 1 1 calc GR
H1B H 0.3770 0.9023 0.3313 0.040 Uiso 1 1 calc GR
H1C H 0.4613 0.9223 0.4034 0.040 Uiso 1 1 calc GR
C5 C 0.58068(17) 0.70231(13) 0.20952(10) 0.0295(4) Uani 1 1 d .
H5A H 0.6614 0.7009 0.2142 0.044 Uiso 1 1 calc GR
H5B H 0.5540 0.7576 0.1878 0.044 Uiso 1 1 calc GR
H5C H 0.5504 0.6546 0.1780 0.044 Uiso 1 1 calc GR
C10 C 0.36945(18) 0.82788(14) 0.61273(10) 0.0345(4) Uani 1 1 d .
H10 H 0.3058 0.8254 0.6371 0.041 Uiso 1 1 calc R
C21 C 0.81351(18) 0.44857(13) 0.25743(11) 0.0335(4) Uani 1 1 d .
H21 H 0.8672 0.4118 0.2406 0.040 Uiso 1 1 calc R
C28 C 0.82736(18) 0.72454(13) 0.36315(12) 0.0344(4) Uani 1 1 d .
H28A H 0.8849 0.7170 0.3313 0.052 Uiso 1 1 calc GR
H28B H 0.8525 0.7661 0.4020 0.052 Uiso 1 1 calc GR
H28C H 0.7600 0.7464 0.3343 0.052 Uiso 1 1 calc GR
C19 C 0.62030(17) 0.49775(13) 0.25052(12) 0.0332(4) Uani 1 1 d .
C8 C 0.55670(18) 0.87864(13) 0.60876(10) 0.0324(4) Uani 1 1 d .
H8 H 0.6188 0.9107 0.6303 0.039 Uiso 1 1 calc R
C9 C 0.46080(19) 0.87639(14) 0.64377(10) 0.0366(5) Uani 1 1 d .
H9 H 0.4581 0.9075 0.6880 0.044 Uiso 1 1 calc R
C20 C 0.70234(19) 0.44223(13) 0.22731(12) 0.0364(5) Uani 1 1 d .
H20 H 0.6812 0.4000 0.1906 0.044 Uiso 1 1 calc R
C14 C 0.7036(2) 0.93029(15) 0.48641(15) 0.0453(5) Uani 1 1 d .
H14A H 0.6428 0.9560 0.4536 0.068 Uiso 1 1 calc GR
H14B H 0.7699 0.9283 0.4617 0.068 Uiso 1 1 calc GR
H14C H 0.7184 0.9655 0.5309 0.068 Uiso 1 1 calc GR
C31 C 0.25264(18) 0.61517(14) 0.29090(11) 0.0359(4) Uani 1 1 d .
H31A H 0.2165 0.5722 0.2557 0.043 Uiso 1 1 calc R
H31B H 0.3175 0.6383 0.2703 0.043 Uiso 1 1 calc R
C32 C 0.20621(18) 0.51770(15) 0.38931(12) 0.0380(5) Uani 1 1 d .
H32A H 0.1427 0.5554 0.3959 0.046 Uiso 1 1 calc R
H32B H 0.2367 0.4952 0.4381 0.046 Uiso 1 1 calc R
C17 C 0.16128(18) 0.78973(16) 0.50074(13) 0.0422(5) Uani 1 1 d .
H17A H 0.1438 0.8106 0.5481 0.063 Uiso 1 1 calc GR
H17B H 0.0989 0.7563 0.4764 0.063 Uiso 1 1 calc GR
H17C H 0.1755 0.8393 0.4701 0.063 Uiso 1 1 calc GR
C16 C 0.2459(2) 0.65209(15) 0.56218(13) 0.0444(5) Uani 1 1 d .
H16A H 0.3098 0.6132 0.5661 0.067 Uiso 1 1 calc GR
H16B H 0.1800 0.6207 0.5405 0.067 Uiso 1 1 calc GR
H16C H 0.2352 0.6728 0.6110 0.067 Uiso 1 1 calc GR
C13 C 0.7668(2) 0.79450(18) 0.55942(14) 0.0500(6) Uani 1 1 d .
H13A H 0.7797 0.8281 0.6049 0.075 Uiso 1 1 calc GR
H13B H 0.8340 0.7939 0.5358 0.075 Uiso 1 1 calc GR
H13C H 0.7467 0.7350 0.5706 0.075 Uiso 1 1 calc GR
C33 C 0.1655(2) 0.44228(16) 0.34097(13) 0.0459(5) Uani 1 1 d .
H33A H 0.1287 0.4641 0.2941 0.069 Uiso 1 1 calc GR
H33B H 0.1133 0.4079 0.3651 0.069 Uiso 1 1 calc GR
H33C H 0.2282 0.4058 0.3324 0.069 Uiso 1 1 calc GR
C24 C 0.49898(19) 0.48500(16) 0.21729(15) 0.0511(6) Uani 1 1 d .
H24 H 0.4566 0.5367 0.2309 0.061 Uiso 1 1 calc R
C30 C 0.1719(2) 0.68951(18) 0.29798(14) 0.0536(6) Uani 1 1 d .
H30A H 0.1541 0.7182 0.2504 0.080 Uiso 1 1 calc GR
H30B H 0.2058 0.7315 0.3341 0.080 Uiso 1 1 calc GR
H30C H 0.1043 0.6665 0.3140 0.080 Uiso 1 1 calc GR
C25 C 0.4515(2) 0.4039(2) 0.2528(2) 0.0713(9) Uani 1 1 d .
H25A H 0.4955 0.3528 0.2440 0.107 Uiso 1 1 calc GR
H25B H 0.3749 0.3947 0.2311 0.107 Uiso 1 1 calc GR
H25C H 0.4543 0.4131 0.3057 0.107 Uiso 1 1 calc GR
C26 C 0.4831(3) 0.4787(2) 0.13149(18) 0.0704(9) Uani 1 1 d .
H26A H 0.5190 0.5282 0.1112 0.106 Uiso 1 1 calc GR
H26B H 0.4042 0.4791 0.1131 0.106 Uiso 1 1 calc GR
H26C H 0.5162 0.4248 0.1166 0.106 Uiso 1 1 calc GR
H3 H 0.4558(19) 0.8061(16) 0.2688(13) 0.036(6) Uiso 1 1 d .
H H 0.442(2) 0.4434(19) 0.4568(16) 0.060(8) Uiso 1 1 d .

loop_
_atom_site_aniso_label
_atom_site_aniso_U_11
_atom_site_aniso_U_22
_atom_site_aniso_U_33
_atom_site_aniso_U_23
_atom_site_aniso_U_13
_atom_site_aniso_U_12
Ca1 0.02331(19) 0.01436(18) 0.02486(19) 0.00353(12) 0.00778(13) 0.00058(12)
O1 0.0264(7) 0.0333(7) 0.0418(7) -0.0007(6) 0.0053(6) -0.0037(5)
N2 0.0230(7) 0.0153(7) 0.0197(6) -0.0001(5) 0.0089(5) 0.0015(5)
N1 0.0229(7) 0.0154(7) 0.0246(7) -0.0025(5) 0.0090(5) 0.0021(5)
C3 0.0253(8) 0.0172(8) 0.0202(7) 0.0033(6) 0.0070(6) 0.0017(6)
C4 0.0234(8) 0.0191(8) 0.0210(7) -0.0029(6) 0.0071(6) -0.0013(6)
C2 0.0202(8) 0.0161(8) 0.0216(8) 0.0002(6) 0.0070(6) 0.0002(6)
C22 0.0296(9) 0.0225(9) 0.0356(9) 0.0062(7) 0.0167(7) 0.0049(7)
C23 0.0280(9) 0.0174(8) 0.0280(8) 0.0059(7) 0.0147(7) 0.0024(7)
C6 0.0305(9) 0.0173(8) 0.0189(7) 0.0028(6) 0.0077(6) 0.0065(7)
C27 0.0221(8) 0.0216(8) 0.0319(9) 0.0023(7) 0.0112(7) 0.0017(7)
C18 0.0271(9) 0.0178(8) 0.0271(8) 0.0008(7) 0.0120(7) 0.0049(7)
C12 0.0294(9) 0.0311(10) 0.0291(9) -0.0095(8) 0.0057(7) 0.0001(8)
C7 0.0313(9) 0.0229(8) 0.0225(8) -0.0009(7) 0.0060(7) 0.0059(7)
C11 0.0333(9) 0.0260(9) 0.0220(8) 0.0038(7) 0.0115(7) 0.0055(7)
C15 0.0324(10) 0.0319(10) 0.0270(9) -0.0008(8) 0.0154(7) 0.0006(8)
C29 0.0300(10) 0.0321(10) 0.0379(10) 0.0042(8) 0.0082(8) 0.0023(8)
C1 0.0390(10) 0.0195(8) 0.0227(8) 0.0014(7) 0.0079(7) 0.0077(7)
C5 0.0391(10) 0.0283(9) 0.0237(8) -0.0006(7) 0.0140(7) 0.0066(8)
C10 0.0419(11) 0.0407(11) 0.0245(9) 0.0003(8) 0.0170(8) 0.0084(9)
C21 0.0418(11) 0.0235(9) 0.0396(10) 0.0032(8) 0.0224(9) 0.0119(8)
C28 0.0371(10) 0.0254(9) 0.0414(10) 0.0026(8) 0.0077(8) -0.0041(8)
C19 0.0370(11) 0.0233(9) 0.0403(10) -0.0099(8) 0.0084(8) 0.0050(8)
C8 0.0399(11) 0.0318(10) 0.0252(9) -0.0062(8) 0.0025(8) 0.0052(8)
C9 0.0522(12) 0.0393(11) 0.0195(8) -0.0071(8) 0.0096(8) 0.0091(9)
C20 0.0461(12) 0.0250(9) 0.0400(11) -0.0094(8) 0.0132(9) 0.0069(9)
C14 0.0392(12) 0.0423(12) 0.0567(14) 0.0003(10) 0.0153(10) -0.0045(10)
C31 0.0343(10) 0.0352(11) 0.0372(10) -0.0006(9) 0.0012(8) 0.0014(9)
C32 0.0319(10) 0.0435(12) 0.0406(11) -0.0046(9) 0.0120(8) -0.0050(9)
C17 0.0333(11) 0.0445(12) 0.0503(12) 0.0000(10) 0.0109(9) 0.0031(9)
C16 0.0592(14) 0.0352(11) 0.0419(11) 0.0034(9) 0.0186(10) -0.0077(10)
C13 0.0396(12) 0.0601(15) 0.0507(13) 0.0004(11) 0.0078(10) 0.0180(11)
C33 0.0537(14) 0.0439(12) 0.0425(12) -0.0039(10) 0.0149(10) -0.0113(11)
C24 0.0386(12) 0.0399(12) 0.0728(16) -0.0349(12) -0.0004(11) 0.0073(10)
C30 0.0544(14) 0.0553(15) 0.0478(13) -0.0054(11) -0.0053(11) 0.0212(12)
C25 0.0401(14) 0.0649(18) 0.112(3) -0.0425(18) 0.0207(15) -0.0120(13)
C26 0.0640(17) 0.0637(17) 0.0758(19) -0.0393(16) -0.0197(14) 0.0179(14)

loop_
_atom_type_symbol
_atom_type_description
_atom_type_scat_dispersion_real
_atom_type_scat_dispersion_imag
_atom_type_scat_source
C C 0.0181 0.0091 'International Tables Vol C Tables 4.2.6.8 and 6.1.1.4'
H H 0.0000 0.0000 'International Tables Vol C Tables 4.2.6.8 and 6.1.1.4'
Ca Ca 0.3641 1.2855 'International Tables Vol C Tables 4.2.6.8 and 6.1.1.4'
N N 0.0311 0.0180 'International Tables Vol C Tables 4.2.6.8 and 6.1.1.4'
O O 0.0492 0.0322 'International Tables Vol C Tables 4.2.6.8 and 6.1.1.4'

loop_
_exptl_crystal_face_index_h
_exptl_crystal_face_index_k
_exptl_crystal_face_index_l
_exptl_crystal_face_perp_dist
_exptl_oxdiff_crystal_face_indexfrac_h
_exptl_oxdiff_crystal_face_indexfrac_k
_exptl_oxdiff_crystal_face_indexfrac_l
_exptl_oxdiff_crystal_face_x
_exptl_oxdiff_crystal_face_y
_exptl_oxdiff_crystal_face_z
-1 9 -4 0.0847 -1.0097 8.9868 -3.9940 -0.0342 -0.0568 -0.9908
7 -3 3 0.1104 7.0038 -2.9824 3.0056 -0.1778 -0.8170 0.5886
-5 -8 2 0.0540 -4.9918 -8.0000 1.9879 0.1914 0.7916 0.6500
2 -9 -2 0.0837 2.0127 -8.9880 -2.0073 -0.4515 0.1403 0.8375
2 -5 -10 0.0942 2.0114 -4.9961 -10.0066 -0.9426 0.2710 0.2198
-3 9 -2 0.0735 -3.0110 8.9841 -1.9953 0.2055 0.1105 -0.9915
2 6 -9 0.1112 1.9970 5.9930 -8.9957 -0.6106 -0.1382 -0.7723
5 -1 -10 0.0963 5.0069 -0.9947 -9.9997 -0.9885 -0.2167 -0.0590
5 -6 -6 0.0756 5.0114 -5.9875 -6.0029 -0.8135 -0.1796 0.5289
6 5 -6 0.1420 5.9977 5.0030 -5.9913 -0.6013 -0.6724 -0.4629
8 0 -4 0.1294 8.0035 0.0129 -3.9933 -0.6660 -0.8025 0.1256
4 8 -1 0.1270 3.9912 7.9986 -0.9886 -0.0715 -0.7080 -0.6503
-7 -2 -2 0.1227 -6.9979 -2.0119 -2.0100 0.1333 0.9544 -0.0929
5 -6 4 0.1122 5.0067 -5.9825 4.0010 -0.0819 -0.5139 0.8361
6 1 7 0.0873 5.9967 1.0136 7.0099 0.2557 -0.9703 0.3085
3 9 2 0.1041 2.9883 8.9972 2.0125 0.2182 -0.7254 -0.6822
0 7 8 0.0366 -0.0125 6.9967 8.0099 0.7500 -0.5066 -0.4051
-1 10 0 0.0637 -1.0128 9.9878 0.0086 0.2820 -0.2246 -0.9609
-3 7 7 0.0232 -3.0127 6.9907 7.0063 0.8169 -0.1220 -0.5290
-3 9 2 0.0388 -3.0129 8.9861 2.0063 0.4981 -0.0232 -0.8686
-3 5 10 0.0392 -3.0116 4.9942 10.0056 0.9893 -0.1540 -0.2509
-6 3 8 0.0263 -6.0087 2.9897 7.9998 0.9359 0.3323 -0.2195
-7 -2 7 0.0300 -7.0021 -2.0074 6.9936 0.7917 0.6536 0.1836
0 -10 2 0.0818 0.0117 -9.9886 1.9912 -0.0890 0.2748 0.9913
-5 3 -7 0.1391 -5.0015 2.9841 -7.0051 -0.2082 0.7166 -0.6494
4 -3 -10 0.0816 4.0092 -2.9944 -10.0027 -0.9889 -0.0314 0.0959

loop_
_geom_angle_atom_site_label_1
_geom_angle_atom_site_label_2
_geom_angle_atom_site_label_3
_geom_angle
_geom_angle_site_symmetry_1
_geom_angle_site_symmetry_3
Ca1 Ca1 H 35.5(7) 3_666 .
O1 Ca1 Ca1 111.30(4) . 3_666
O1 Ca1 H 81.5(7) . .
N2 Ca1 Ca1 132.11(4) . 3_666
N2 Ca1 O1 95.65(5) . .
N2 Ca1 H 159.1(7) . .
N1 Ca1 Ca1 131.42(4) . 3_666
N1 Ca1 O1 97.41(5) . .
N1 Ca1 N2 79.70(5) . .
N1 Ca1 H 121.2(7) . .
C31 O1 Ca1 125.64(11) . .
C32 O1 Ca1 120.01(12) . .
C32 O1 C31 114.26(15) . .
C2 N2 Ca1 119.77(10) . .
C2 N2 C6 117.07(13) . .
C6 N2 Ca1 122.08(10) . .
C4 N1 Ca1 121.09(11) . .
C4 N1 C18 117.94(14) . .
C18 N1 Ca1 119.93(10) . .
C4 C3 H3 115.4(14) . .
C2 C3 C4 130.17(15) . .
C2 C3 H3 113.4(14) . .
N1 C4 C3 124.67(15) . .
N1 C4 C5 121.07(15) . .
C3 C4 C5 114.25(15) . .
N2 C2 C3 125.03(15) . .
N2 C2 C1 119.95(14) . .
C3 C2 C1 115.00(14) . .
C23 C22 H22 119.4 . .
C21 C22 H22 119.4 . .
C21 C22 C23 121.22(18) . .
C22 C23 C27 120.40(16) . .
C22 C23 C18 118.92(17) . .
C18 C23 C27 120.65(15) . .
C7 C6 N2 119.12(15) . .
C7 C6 C11 120.19(15) . .
C11 C6 N2 120.67(16) . .
C23 C27 H27 107.4 . .
C23 C27 C29 113.58(15) . .
C23 C27 C28 110.77(15) . .
C29 C27 H27 107.4 . .
C29 C27 C28 110.08(16) . .
C28 C27 H27 107.4 . .
C23 C18 N1 118.52(15) . .
C19 C18 N1 121.43(16) . .
C19 C18 C23 120.01(16) . .
C7 C12 H12 107.8 . .
C7 C12 C14 112.39(16) . .
C14 C12 H12 107.8 . .
C13 C12 H12 107.8 . .
C13 C12 C7 110.55(17) . .
C13 C12 C14 110.31(19) . .
C6 C7 C12 122.31(15) . .
C8 C7 C6 118.80(17) . .
C8 C7 C12 118.88(17) . .
C6 C11 C15 121.89(15) . .
C10 C11 C6 118.41(18) . .
C10 C11 C15 119.70(17) . .
C11 C15 H15 107.9 . .
C11 C15 C17 111.67(16) . .
C11 C15 C16 111.09(17) . .
C17 C15 H15 107.9 . .
C16 C15 H15 107.9 . .
C16 C15 C17 110.36(17) . .
C27 C29 H29A 109.5 . .
C27 C29 H29B 109.5 . .
C27 C29 H29C 109.5 . .
H29A C29 H29B 109.5 . .
H29A C29 H29C 109.5 . .
H29B C29 H29C 109.5 . .
C2 C1 H1A 109.5 . .
C2 C1 H1B 109.5 . .
C2 C1 H1C 109.5 . .
H1A C1 H1B 109.5 . .
H1A C1 H1C 109.5 . .
H1B C1 H1C 109.5 . .
C4 C5 H5A 109.5 . .
C4 C5 H5B 109.5 . .
C4 C5 H5C 109.5 . .
H5A C5 H5B 109.5 . .
H5A C5 H5C 109.5 . .
H5B C5 H5C 109.5 . .
C11 C10 H10 119.2 . .
C9 C10 C11 121.69(18) . .
C9 C10 H10 119.2 . .
C22 C21 H21 120.3 . .
C20 C21 C22 119.44(17) . .
C20 C21 H21 120.3 . .
C27 C28 H28A 109.5 . .
C27 C28 H28B 109.5 . .
C27 C28 H28C 109.5 . .
H28A C28 H28B 109.5 . .
H28A C28 H28C 109.5 . .
H28B C28 H28C 109.5 . .
C18 C19 C24 122.38(17) . .
C20 C19 C18 118.77(19) . .
C20 C19 C24 118.84(18) . .
C7 C8 H8 119.3 . .
C9 C8 C7 121.36(19) . .
C9 C8 H8 119.3 . .
C10 C9 C8 119.48(17) . .
C10 C9 H9 120.3 . .
C8 C9 H9 120.3 . .
C21 C20 C19 121.51(19) . .
C21 C20 H20 119.2 . .
C19 C20 H20 119.2 . .
C12 C14 H14A 109.5 . .
C12 C14 H14B 109.5 . .
C12 C14 H14C 109.5 . .
H14A C14 H14B 109.5 . .
H14A C14 H14C 109.5 . .
H14B C14 H14C 109.5 . .
O1 C31 H31A 108.7 . .
O1 C31 H31B 108.7 . .
O1 C31 C30 114.32(18) . .
H31A C31 H31B 107.6 . .
C30 C31 H31A 108.7 . .
C30 C31 H31B 108.7 . .
O1 C32 H32A 108.7 . .
O1 C32 H32B 108.7 . .
O1 C32 C33 114.04(17) . .
H32A C32 H32B 107.6 . .
C33 C32 H32A 108.7 . .
C33 C32 H32B 108.7 . .
C15 C17 H17A 109.5 . .
C15 C17 H17B 109.5 . .
C15 C17 H17C 109.5 . .
H17A C17 H17B 109.5 . .
H17A C17 H17C 109.5 . .
H17B C17 H17C 109.5 . .
C15 C16 H16A 109.5 . .
C15 C16 H16B 109.5 . .
C15 C16 H16C 109.5 . .
H16A C16 H16B 109.5 . .
H16A C16 H16C 109.5 . .
H16B C16 H16C 109.5 . .
C12 C13 H13A 109.5 . .
C12 C13 H13B 109.5 . .
C12 C13 H13C 109.5 . .
H13A C13 H13B 109.5 . .
H13A C13 H13C 109.5 . .
H13B C13 H13C 109.5 . .
C32 C33 H33A 109.5 . .
C32 C33 H33B 109.5 . .
C32 C33 H33C 109.5 . .
H33A C33 H33B 109.5 . .
H33A C33 H33C 109.5 . .
H33B C33 H33C 109.5 . .
C19 C24 H24 107.6 . .
C19 C24 C25 109.1(2) . .
C19 C24 C26 113.2(2) . .
C25 C24 H24 107.6 . .
C25 C24 C26 111.6(2) . .
C26 C24 H24 107.6 . .
C31 C30 H30A 109.5 . .
C31 C30 H30B 109.5 . .
C31 C30 H30C 109.5 . .
H30A C30 H30B 109.5 . .
H30A C30 H30C 109.5 . .
H30B C30 H30C 109.5 . .
C24 C25 H25A 109.5 . .
C24 C25 H25B 109.5 . .
C24 C25 H25C 109.5 . .
H25A C25 H25B 109.5 . .
H25A C25 H25C 109.5 . .
H25B C25 H25C 109.5 . .
C24 C26 H26A 109.5 . .
C24 C26 H26B 109.5 . .
C24 C26 H26C 109.5 . .
H26A C26 H26B 109.5 . .
H26A C26 H26C 109.5 . .
H26B C26 H26C 109.5 . .

loop_
_geom_bond_atom_site_label_1
_geom_bond_atom_site_label_2
_geom_bond_distance
_geom_bond_site_symmetry_2
Ca1 Ca1 3.5689(6) 3_666
Ca1 O1 2.4054(14) .
Ca1 N2 2.3858(14) .
Ca1 N1 2.3796(14) .
Ca1 H 2.23(3) .
O1 C31 1.447(2) .
O1 C32 1.443(2) .
N2 C2 1.325(2) .
N2 C6 1.434(2) .
N1 C4 1.328(2) .
N1 C18 1.434(2) .
C3 C4 1.413(2) .
C3 C2 1.410(2) .
C3 H3 0.95(2) .
C4 C5 1.518(2) .
C2 C1 1.518(2) .
C22 H22 0.9300 .
C22 C23 1.397(2) .
C22 C21 1.381(3) .
C23 C27 1.522(3) .
C23 C18 1.405(3) .
C6 C7 1.405(3) .
C6 C11 1.413(2) .
C27 H27 0.9800 .
C27 C29 1.527(3) .
C27 C28 1.529(2) .
C18 C19 1.404(3) .
C12 H12 0.9800 .
C12 C7 1.524(3) .
C12 C14 1.530(3) .
C12 C13 1.519(3) .
C7 C8 1.395(3) .
C11 C15 1.518(3) .
C11 C10 1.397(3) .
C15 H15 0.9800 .
C15 C17 1.535(3) .
C15 C16 1.521(3) .
C29 H29A 0.9600 .
C29 H29B 0.9600 .
C29 H29C 0.9600 .
C1 H1A 0.9600 .
C1 H1B 0.9600 .
C1 H1C 0.9600 .
C5 H5A 0.9600 .
C5 H5B 0.9600 .
C5 H5C 0.9600 .
C10 H10 0.9300 .
C10 C9 1.375(3) .
C21 H21 0.9300 .
C21 C20 1.375(3) .
C28 H28A 0.9600 .
C28 H28B 0.9600 .
C28 H28C 0.9600 .
C19 C20 1.398(3) .
C19 C24 1.511(3) .
C8 H8 0.9300 .
C8 C9 1.382(3) .
C9 H9 0.9300 .
C20 H20 0.9300 .
C14 H14A 0.9600 .
C14 H14B 0.9600 .
C14 H14C 0.9600 .
C31 H31A 0.9700 .
C31 H31B 0.9700 .
C31 C30 1.499(3) .
C32 H32A 0.9700 .
C32 H32B 0.9700 .
C32 C33 1.479(3) .
C17 H17A 0.9600 .
C17 H17B 0.9600 .
C17 H17C 0.9600 .
C16 H16A 0.9600 .
C16 H16B 0.9600 .
C16 H16C 0.9600 .
C13 H13A 0.9600 .
C13 H13B 0.9600 .
C13 H13C 0.9600 .
C33 H33A 0.9600 .
C33 H33B 0.9600 .
C33 H33C 0.9600 .
C24 H24 0.9800 .
C24 C25 1.528(4) .
C24 C26 1.538(4) .
C30 H30A 0.9600 .
C30 H30B 0.9600 .
C30 H30C 0.9600 .
C25 H25A 0.9600 .
C25 H25B 0.9600 .
C25 H25C 0.9600 .
C26 H26A 0.9600 .
C26 H26B 0.9600 .
C26 H26C 0.9600 .

loop_
_geom_torsion_atom_site_label_1
_geom_torsion_atom_site_label_2
_geom_torsion_atom_site_label_3
_geom_torsion_atom_site_label_4
_geom_torsion
Ca1 O1 C31 C30 -106.18(19)
Ca1 O1 C32 C33 -119.03(18)
Ca1 N2 C2 C3 -26.2(2)
Ca1 N2 C2 C1 155.34(12)
Ca1 N2 C6 C7 110.02(15)
Ca1 N2 C6 C11 -68.76(18)
Ca1 N1 C4 C3 19.9(2)
Ca1 N1 C4 C5 -161.61(13)
Ca1 N1 C18 C23 -89.39(17)
Ca1 N1 C18 C19 88.38(18)
N2 C6 C7 C12 -2.3(2)
N2 C6 C7 C8 178.68(15)
N2 C6 C11 C15 -0.1(3)
N2 C6 C11 C10 -179.15(16)
N1 C18 C19 C20 178.26(17)
N1 C18 C19 C24 -2.6(3)
C4 N1 C18 C23 102.16(19)
C4 N1 C18 C19 -80.1(2)
C4 C3 C2 N2 -13.8(3)
C4 C3 C2 C1 164.70(17)
C2 N2 C6 C7 -81.94(19)
C2 N2 C6 C11 99.28(19)
C2 C3 C4 N1 17.7(3)
C2 C3 C4 C5 -160.83(17)
C22 C23 C27 C29 -30.2(2)
C22 C23 C27 C28 94.28(19)
C22 C23 C18 N1 -178.53(15)
C22 C23 C18 C19 3.7(3)
C22 C21 C20 C19 1.3(3)
C23 C22 C21 C20 -1.6(3)
C23 C18 C19 C20 -4.0(3)
C23 C18 C19 C24 175.2(2)
C6 N2 C2 C3 165.44(16)
C6 N2 C2 C1 -13.0(2)
C6 C7 C8 C9 1.0(3)
C6 C11 C15 C17 -122.24(19)
C6 C11 C15 C16 114.08(19)
C6 C11 C10 C9 0.0(3)
C27 C23 C18 N1 -0.4(2)
C27 C23 C18 C19 -178.24(16)
C18 N1 C4 C3 -171.76(16)
C18 N1 C4 C5 6.7(2)
C18 C23 C27 C29 151.73(16)
C18 C23 C27 C28 -83.79(19)
C18 C19 C20 C21 1.5(3)
C18 C19 C24 C25 -103.1(2)
C18 C19 C24 C26 131.9(2)
C12 C7 C8 C9 -178.06(18)
C7 C6 C11 C15 -178.83(16)
C7 C6 C11 C10 2.1(3)
C7 C8 C9 C10 1.1(3)
C11 C6 C7 C12 176.46(16)
C11 C6 C7 C8 -2.5(3)
C11 C10 C9 C8 -1.5(3)
C15 C11 C10 C9 -179.14(18)
C10 C11 C15 C17 56.8(2)
C10 C11 C15 C16 -66.8(2)
C21 C22 C23 C27 -178.93(16)
C21 C22 C23 C18 -0.8(3)
C20 C19 C24 C25 76.1(3)
C20 C19 C24 C26 -48.9(3)
C14 C12 C7 C6 119.0(2)
C14 C12 C7 C8 -62.0(2)
C31 O1 C32 C33 64.2(2)
C32 O1 C31 C30 70.4(2)
C13 C12 C7 C6 -117.2(2)
C13 C12 C7 C8 61.8(2)
C24 C19 C20 C21 -177.7(2)
